data_4345472
loop_
_publ_author_name
'Feng, Xun'
'Feng, Yuquan'
'Guo, Nan'
'Sun, Yiling'
'Zhang, Tian'
'Ma, Lufang'
'Wang, Liya'

_publ_section_title
;
 Series d-f Heteronuclear Metal-Organic Frameworks: Color Tunability and
 Luminescent Probe with Switchable Properties.
;
_journal_issue 3
_journal_name_full 'Inorganic chemistry'
_journal_page_first 1713
_journal_page_last 1721
_journal_paper_doi 10.1021/acs.inorgchem.6b02851
_journal_volume 56
_journal_year 2017
_chemical_formula_sum 'C62 H37 N18 O43 Tb3 Zn6'
_chemical_formula_weight 2591.08
_chemical_name_systematic
; 
 ? 
;
_space_group_IT_number 62
_symmetry_cell_setting orthorhombic
_symmetry_space_group_name_Hall '-P 2ac 2n'
_symmetry_space_group_name_H-M 'P n m a'
_atom_sites_solution_hydrogens geom
_atom_sites_solution_primary direct
_atom_sites_solution_secondary difmap
_audit_creation_method SHELXL-97
_cell_angle_alpha 90.00
_cell_angle_beta 90.00
_cell_angle_gamma 90.00
_cell_formula_units_Z 4
_cell_length_a 16.0539(17)
_cell_length_b 33.204(4)
_cell_length_c 17.1178(18)
_cell_measurement_reflns_used 5860
_cell_measurement_temperature 293(2)
_cell_measurement_theta_max 0.473
_cell_measurement_theta_min 0.385
_cell_volume 9124.7(18)
_computing_cell_refinement 'Bruker SMART'
_computing_data_collection 'Bruker SMART'
_computing_data_reduction 'Bruker SAINT'
_computing_molecular_graphics 'Bruker SHELXTL'
_computing_publication_material 'Bruker SHELXTL'
_computing_structure_refinement 'Bruker SHELXTL'
_computing_structure_solution 'Bruker SHELXTL'
_diffrn_ambient_temperature 293(2)
_diffrn_measured_fraction_theta_full 0.999
_diffrn_measured_fraction_theta_max 0.999
_diffrn_measurement_device_type 'CCD area detector'
_diffrn_measurement_method 'phi and omega scans'
_diffrn_radiation_monochromator graphite
_diffrn_radiation_source 'fine-focus sealed tube'
_diffrn_radiation_type MoK\a
_diffrn_radiation_wavelength 0.71073
_diffrn_reflns_av_R_equivalents 0.1292
_diffrn_reflns_av_sigmaI/netI 0.0960
_diffrn_reflns_limit_h_max 19
_diffrn_reflns_limit_h_min -19
_diffrn_reflns_limit_k_max 35
_diffrn_reflns_limit_k_min -39
_diffrn_reflns_limit_l_max 20
_diffrn_reflns_limit_l_min -16
_diffrn_reflns_number 44703
_diffrn_reflns_theta_full 25.00
_diffrn_reflns_theta_max 25.00
_diffrn_reflns_theta_min 1.34
_exptl_absorpt_coefficient_mu 3.939
_exptl_absorpt_correction_T_max 0.5216
_exptl_absorpt_correction_T_min 0.4274
_exptl_absorpt_correction_type multi-scan
_exptl_absorpt_process_details SADABS
_exptl_crystal_colour colorless
_exptl_crystal_density_diffrn 1.886
_exptl_crystal_density_method 'not measured'
_exptl_crystal_description block
_exptl_crystal_F_000 5016
_exptl_crystal_size_max 0.26
_exptl_crystal_size_mid 0.21
_exptl_crystal_size_min 0.19
_refine_diff_density_max 1.650
_refine_diff_density_min -0.967
_refine_diff_density_rms 0.199
_refine_ls_extinction_method none
_refine_ls_goodness_of_fit_ref 1.180
_refine_ls_hydrogen_treatment constr
_refine_ls_matrix_type full
_refine_ls_number_parameters 589
_refine_ls_number_reflns 8181
_refine_ls_number_restraints 0
_refine_ls_restrained_S_all 1.180
_refine_ls_R_factor_all 0.1163
_refine_ls_R_factor_gt 0.0627
_refine_ls_shift/su_max 0.022
_refine_ls_shift/su_mean 0.001
_refine_ls_structure_factor_coef Fsqd
_refine_ls_weighting_details 'calc w=1/[\s^2^(Fo^2^)+(0.0679P)^2^+1.8965P] where P=(Fo^2^+2Fc^2^)/3'
_refine_ls_weighting_scheme calc
_refine_ls_wR_factor_gt 0.1502
_refine_ls_wR_factor_ref 0.1741
_reflns_number_gt 4816
_reflns_number_total 8181
_reflns_threshold_expression >2sigma(I)
_cod_data_source_file ic6b02851_si_003.cif
_cod_data_source_block a
_cod_depositor_comments
;
The following automatic conversions were performed:

'_exptl_absorpt_correction_type' value 'Multi-scan' changed to
'multi-scan' according to
/home/data/users/saulius/crontab/automatic-downloads/current/ACS/lib/dictionaries/cif_core.dic
dictionary named 'cif_core.dic' version 2.4.2 from 2011-04-26.

'_refine_ls_hydrogen_treatment' value 'CONSTR' changed to 'constr'
according to
/home/data/users/saulius/crontab/automatic-downloads/current/ACS/lib/dictionaries/cif_core.dic
dictionary named 'cif_core.dic' version 2.4.2 from 2011-04-26.

Automatic conversion script
Id: cif_fix_values 4973 2017-02-22 13:04:09Z antanas 
;
_cod_original_cell_volume 9124.7(17)
_cod_original_sg_symbol_H-M Pnma
_cod_database_code 4345472

loop_
_symmetry_equiv_pos_as_xyz
'x, y, z'
'-x+1/2, -y, z+1/2'
'-x, y+1/2, -z'
'x+1/2, -y+1/2, -z+1/2'
'-x, -y, -z'
'x-1/2, y, -z-1/2'
'x, -y-1/2, z'
'-x-1/2, y-1/2, z-1/2'

loop_
_atom_site_label
_atom_site_type_symbol
_atom_site_fract_x
_atom_site_fract_y
_atom_site_fract_z
_atom_site_U_iso_or_equiv
_atom_site_adp_type
_atom_site_occupancy
_atom_site_symmetry_multiplicity
_atom_site_calc_flag
_atom_site_refinement_flags
Tb1 Tb 0.88974(6) 0.2500 0.14667(5) 0.0466(3) Uani 1 2 d S
Tb2 Tb 0.51695(4) 0.055480(17) 0.94707(3) 0.03523(18) Uani 1 1 d .
Zn1 Zn 0.72371(9) 0.16036(4) 0.43238(8) 0.0451(4) Uani 1 1 d .
Zn2 Zn 0.43365(11) 0.16925(5) 0.67667(8) 0.0581(5) Uani 1 1 d .
Zn3 Zn 0.23713(9) 0.00931(4) 0.71333(7) 0.0467(4) Uani 1 1 d .
O1 O 0.8449(8) 0.2052(3) 0.2341(6) 0.103(4) Uani 1 1 d .
O2 O 0.8026(7) 0.1627(3) 0.3224(6) 0.088(3) Uani 1 1 d .
O3 O 0.6252(6) 0.1776(3) 0.3526(4) 0.054(2) Uani 1 1 d .
O4 O 0.5006(6) 0.2067(3) 0.3494(4) 0.065(3) Uani 1 1 d .
O5 O 0.3616(6) 0.1898(3) 0.5816(6) 0.074(3) Uani 1 1 d .
O6 O 0.3693(6) 0.2065(3) 0.4586(5) 0.077(3) Uani 1 1 d .
O7 O 0.5360(5) 0.0899(2) 0.8350(4) 0.046(2) Uani 1 1 d .
O8 O 0.5134(5) 0.1447(3) 0.7651(5) 0.062(3) Uani 1 1 d .
O9 O 0.4402(5) 0.0172(2) 0.8580(4) 0.043(2) Uani 1 1 d .
O10 O 0.3274(5) -0.0048(2) 0.8002(4) 0.054(2) Uani 1 1 d .
O11 O 0.1418(5) 0.0204(2) 0.6154(4) 0.046(2) Uani 1 1 d .
O12 O 0.0682(4) -0.0146(2) 0.5317(4) 0.0372(18) Uani 1 1 d .
O13 O 0.1055(6) -0.0884(3) 0.4525(5) 0.068(3) Uani 1 1 d .
O14 O 0.1850(5) -0.1404(3) 0.4837(5) 0.056(2) Uani 1 1 d .
O1W O 0.7378(9) 0.2500 0.1272(9) 0.107(6) Uani 1 2 d S
O2W O 0.5668(8) 0.1206(3) 0.9828(5) 0.098(4) Uani 1 1 d .
O3W O 0.5997(8) 0.0529(3) 1.0606(5) 0.090(4) Uani 1 1 d .
O4W O 0.4041(10) 0.2168(4) 0.7436(8) 0.156(6) Uani 1 1 d .
N1 N 0.7711(8) 0.2172(4) 0.4284(6) 0.064(3) Uani 1 1 d .
N2 N 0.6241(6) 0.1692(3) 0.5078(5) 0.050(3) Uani 1 1 d .
N3 N 0.5223(7) 0.1754(3) 0.5945(6) 0.051(3) Uani 1 1 d .
N4 N 0.3749(6) 0.1167(3) 0.6986(5) 0.044(3) Uani 1 1 d .
N5 N 0.3053(6) 0.0598(3) 0.7109(5) 0.041(2) Uani 1 1 d .
N6 N 0.2488(6) -0.0392(3) 0.6469(5) 0.043(2) Uani 1 1 d .
N7 N 0.2683(6) -0.0990(3) 0.5911(5) 0.046(3) Uani 1 1 d .
C1 C 0.8184(10) 0.1975(4) 0.3012(10) 0.070(4) Uani 1 1 d .
C2 C 0.7981(9) 0.2286(4) 0.3622(8) 0.062(4) Uani 1 1 d .
C3 C 0.7550(16) 0.2500 0.4693(14) 0.081(7) Uani 1 2 d S
C4 C 0.725(2) 0.2500 0.5526(12) 0.122(11) Uani 1 2 d S
H4A H 0.7139 0.2772 0.5688 0.184 Uiso 0.50 1 calc PR
H4B H 0.7670 0.2385 0.5857 0.184 Uiso 0.50 1 calc PR
H4C H 0.6749 0.2343 0.5564 0.184 Uiso 0.50 1 calc PR
C5 C 0.5589(9) 0.1911(4) 0.3849(7) 0.047(3) Uani 1 1 d .
C6 C 0.5540(8) 0.1835(4) 0.4701(6) 0.045(3) Uani 1 1 d .
C7 C 0.4919(8) 0.1872(4) 0.5229(7) 0.044(3) Uani 1 1 d .
C8 C 0.4012(9) 0.1957(4) 0.5186(8) 0.063(4) Uani 1 1 d .
C9 C 0.6033(8) 0.1658(4) 0.5823(7) 0.051(3) Uani 1 1 d .
C10 C 0.6635(8) 0.1546(5) 0.6466(7) 0.077(5) Uani 1 1 d .
H10A H 0.6364 0.1371 0.6831 0.116 Uiso 1 1 calc R
H10B H 0.6816 0.1786 0.6731 0.116 Uiso 1 1 calc R
H10C H 0.7109 0.1412 0.6245 0.116 Uiso 1 1 calc R
C11 C 0.4932(8) 0.1102(4) 0.7878(6) 0.044(3) Uani 1 1 d .
C12 C 0.4160(7) 0.0937(4) 0.7543(6) 0.040(3) Uani 1 1 d .
C13 C 0.3734(7) 0.0585(4) 0.7613(6) 0.041(3) Uani 1 1 d .
C14 C 0.3818(8) 0.0216(4) 0.8107(6) 0.038(3) Uani 1 1 d .
C15 C 0.3096(8) 0.0951(4) 0.6770(6) 0.044(3) Uani 1 1 d .
C16 C 0.2484(9) 0.1102(4) 0.6217(7) 0.068(4) Uani 1 1 d .
H16A H 0.2025 0.1218 0.6496 0.101 Uiso 1 1 calc R
H16B H 0.2288 0.0885 0.5897 0.101 Uiso 1 1 calc R
H16C H 0.2737 0.1304 0.5891 0.101 Uiso 1 1 calc R
C17 C 0.1290(7) -0.0119(4) 0.5766(6) 0.038(3) Uani 1 1 d .
C18 C 0.1903(7) -0.0434(4) 0.5867(6) 0.040(3) Uani 1 1 d .
C19 C 0.2033(7) -0.0814(4) 0.5542(6) 0.040(3) Uani 1 1 d .
C20 C 0.1612(8) -0.1051(4) 0.4940(6) 0.045(3) Uani 1 1 d .
C21 C 0.2918(8) -0.0732(4) 0.6473(7) 0.050(3) Uani 1 1 d .
C22 C 0.3641(9) -0.0816(5) 0.7008(8) 0.073(4) Uani 1 1 d .
H22A H 0.3651 -0.0619 0.7419 0.110 Uiso 1 1 calc R
H22B H 0.4151 -0.0802 0.6717 0.110 Uiso 1 1 calc R
H22C H 0.3582 -0.1080 0.7229 0.110 Uiso 1 1 calc R
N8 N 0.1461(5) 0.0187(2) 0.7948(4) 0.049(3) Uani 1 1 d G
C23 C 0.1651(5) 0.0478(3) 0.8504(5) 0.076(5) Uani 1 1 d G
H23 H 0.2171 0.0601 0.8503 0.091 Uiso 1 1 calc R
C24 C 0.1062(6) 0.0586(3) 0.9061(5) 0.089(5) Uani 1 1 d G
H24 H 0.1189 0.0780 0.9433 0.107 Uiso 1 1 calc R
C25 C 0.0284(5) 0.0402(3) 0.9063(4) 0.059(4) Uani 1 1 d G
C26 C 0.0094(4) 0.0111(3) 0.8507(5) 0.061(4) Uani 1 1 d G
H26 H -0.0427 -0.0012 0.8508 0.074 Uiso 1 1 calc R
C27 C 0.0683(5) 0.0003(2) 0.7950(4) 0.064(4) Uani 1 1 d G
H27 H 0.0556 -0.0191 0.7578 0.077 Uiso 1 1 calc R
N9 N -0.1547(7) 0.0762(4) 1.0756(5) 0.094(4) Uani 1 1 d G
C28 C -0.0801(8) 0.0971(3) 1.0684(6) 0.097(6) Uani 1 1 d G
H28 H -0.0696 0.1193 1.1002 0.116 Uiso 1 1 calc R
C29 C -0.0212(6) 0.0850(3) 1.0137(6) 0.090(5) Uani 1 1 d G
H29 H 0.0287 0.0990 1.0089 0.108 Uiso 1 1 calc R
C30 C -0.0370(6) 0.0519(3) 0.9663(5) 0.063(4) Uani 1 1 d G
C31 C -0.1115(7) 0.0309(3) 0.9735(5) 0.075(5) Uani 1 1 d G
H31 H -0.1221 0.0088 0.9417 0.090 Uiso 1 1 calc R
C32 C -0.1704(6) 0.0431(3) 1.0281(6) 0.089(5) Uani 1 1 d G
H32 H -0.2203 0.0291 1.0329 0.107 Uiso 1 1 calc R
O9W O 0.6947(10) 0.1195(5) 1.1114(10) 0.177(7) Uani 1 1 d .
O8W O 0.6359(15) 0.1881(6) 0.1944(9) 0.217(9) Uani 1 1 d .
O7W O 0.5628(12) 0.1932(6) 0.9444(15) 0.079(7) Uani 0.50 1 d P
O6W O 0.5853(18) 0.1871(7) 0.8767(14) 0.106(10) Uani 0.50 1 d P
O5W O 0.0754(15) -0.1962(7) 0.4177(13) 0.254(11) Uani 1 1 d .

loop_
_atom_site_aniso_label
_atom_site_aniso_U_11
_atom_site_aniso_U_22
_atom_site_aniso_U_33
_atom_site_aniso_U_23
_atom_site_aniso_U_13
_atom_site_aniso_U_12
Tb1 0.0489(6) 0.0441(6) 0.0468(5) 0.000 0.0212(4) 0.000
Tb2 0.0310(3) 0.0404(4) 0.0343(3) 0.0049(2) 0.0013(2) 0.0055(3)
Zn1 0.0447(9) 0.0383(9) 0.0523(8) 0.0023(6) 0.0001(7) 0.0078(7)
Zn2 0.0657(11) 0.0553(11) 0.0533(9) 0.0184(7) 0.0102(8) 0.0050(9)
Zn3 0.0510(10) 0.0479(9) 0.0413(7) -0.0057(7) -0.0104(7) 0.0012(8)
O1 0.147(11) 0.072(8) 0.091(8) 0.031(6) 0.070(8) 0.027(7)
O2 0.107(9) 0.062(8) 0.096(8) 0.005(6) 0.034(7) 0.002(7)
O3 0.061(6) 0.062(6) 0.041(5) 0.003(4) 0.001(4) 0.014(5)
O4 0.070(7) 0.085(7) 0.039(5) 0.011(5) -0.004(4) 0.027(6)
O5 0.053(6) 0.081(8) 0.087(7) 0.041(6) 0.020(5) 0.014(5)
O6 0.055(7) 0.100(8) 0.074(6) 0.040(6) 0.002(5) 0.009(6)
O7 0.038(5) 0.064(6) 0.037(4) 0.015(4) -0.003(4) -0.007(4)
O8 0.054(6) 0.070(7) 0.062(6) 0.026(5) -0.012(5) -0.017(5)
O9 0.046(5) 0.044(5) 0.041(4) 0.010(4) -0.016(4) -0.003(4)
O10 0.062(6) 0.045(6) 0.056(5) 0.010(4) -0.029(4) -0.012(5)
O11 0.046(5) 0.045(5) 0.046(4) -0.013(4) -0.013(4) 0.010(4)
O12 0.030(5) 0.046(5) 0.035(4) -0.005(3) -0.010(3) 0.012(4)
O13 0.054(6) 0.083(7) 0.067(6) -0.036(5) -0.023(5) 0.039(5)
O14 0.053(6) 0.055(6) 0.061(5) -0.015(5) -0.018(4) 0.014(5)
O1W 0.056(10) 0.151(17) 0.115(12) 0.000 0.031(9) 0.000
O2W 0.189(13) 0.042(6) 0.063(6) 0.008(5) -0.034(7) -0.029(7)
O3W 0.135(10) 0.056(7) 0.077(6) 0.023(5) -0.066(6) -0.021(6)
O4W 0.178(15) 0.140(13) 0.148(11) -0.075(10) 0.007(11) 0.046(11)
N1 0.072(9) 0.061(8) 0.060(7) 0.012(6) 0.013(6) 0.002(7)
N2 0.044(7) 0.061(7) 0.045(6) 0.001(5) -0.007(5) 0.010(6)
N3 0.049(7) 0.048(7) 0.058(6) 0.017(5) -0.003(5) 0.012(6)
N4 0.050(7) 0.043(6) 0.038(5) 0.017(5) 0.006(5) 0.005(5)
N5 0.044(6) 0.047(7) 0.033(5) 0.000(5) -0.010(4) 0.008(5)
N6 0.035(6) 0.042(6) 0.053(6) -0.004(5) -0.012(5) 0.004(5)
N7 0.041(6) 0.049(7) 0.049(5) -0.007(5) -0.020(5) 0.020(5)
C1 0.074(12) 0.037(9) 0.099(12) 0.003(8) 0.022(9) 0.009(8)
C2 0.064(10) 0.045(8) 0.077(9) 0.000(7) 0.013(8) 0.007(7)
C3 0.10(2) 0.043(14) 0.096(17) 0.000 0.033(15) 0.000
C4 0.21(4) 0.09(2) 0.063(15) 0.000 0.022(18) 0.000
C5 0.049(9) 0.040(8) 0.053(7) 0.001(6) -0.006(7) 0.011(7)
C6 0.050(9) 0.043(8) 0.042(7) 0.004(6) 0.001(6) -0.002(7)
C7 0.049(9) 0.039(8) 0.044(7) 0.015(6) -0.002(6) 0.008(6)
C8 0.065(10) 0.066(10) 0.057(8) 0.035(8) -0.004(8) 0.016(8)
C9 0.043(9) 0.058(9) 0.054(8) 0.015(6) -0.006(6) 0.014(7)
C10 0.047(10) 0.122(15) 0.063(9) 0.027(9) -0.005(7) -0.008(9)
C11 0.046(8) 0.056(9) 0.031(6) 0.004(6) 0.000(6) -0.017(7)
C12 0.049(8) 0.042(8) 0.027(6) 0.008(5) 0.014(5) 0.013(6)
C13 0.041(8) 0.052(8) 0.029(6) 0.007(5) 0.002(5) 0.011(7)
C14 0.047(8) 0.041(8) 0.028(6) -0.011(5) -0.002(5) 0.006(6)
C15 0.034(7) 0.060(9) 0.036(6) 0.006(6) -0.002(5) 0.008(7)
C16 0.067(10) 0.068(10) 0.068(9) 0.013(8) -0.016(8) -0.010(8)
C17 0.039(8) 0.043(8) 0.032(6) -0.003(5) 0.001(5) 0.014(6)
C18 0.029(7) 0.046(8) 0.045(6) -0.010(6) -0.002(5) 0.009(6)
C19 0.032(7) 0.055(8) 0.034(6) -0.003(6) 0.001(5) 0.006(6)
C20 0.039(8) 0.054(9) 0.041(7) -0.013(6) 0.001(6) 0.008(7)
C21 0.037(8) 0.066(10) 0.047(7) 0.004(6) -0.017(6) 0.012(7)
C22 0.060(10) 0.085(12) 0.075(10) -0.011(8) -0.029(8) 0.013(9)
N8 0.053(7) 0.059(7) 0.034(5) 0.000(5) -0.008(5) -0.002(6)
C23 0.057(10) 0.101(13) 0.069(9) -0.028(9) 0.029(8) -0.023(9)
C24 0.076(13) 0.083(13) 0.107(13) -0.014(10) 0.005(10) -0.022(10)
C25 0.074(11) 0.055(9) 0.047(7) 0.004(7) -0.003(7) 0.017(8)
C26 0.062(10) 0.065(10) 0.057(8) 0.002(7) -0.019(7) 0.001(8)
C27 0.068(11) 0.073(11) 0.052(8) 0.002(7) -0.013(7) 0.010(9)
N9 0.100(12) 0.093(12) 0.088(10) 0.017(8) 0.028(9) 0.014(10)
C28 0.114(16) 0.091(14) 0.086(12) -0.022(10) 0.026(11) -0.015(13)
C29 0.103(14) 0.075(12) 0.092(12) -0.014(10) 0.034(11) 0.014(11)
C30 0.060(11) 0.070(11) 0.060(9) 0.017(8) -0.001(7) 0.022(9)
C31 0.063(11) 0.105(14) 0.059(9) 0.001(9) -0.008(8) 0.010(10)
C32 0.078(13) 0.112(16) 0.077(11) 0.011(11) -0.004(10) 0.016(11)
O9W 0.140(14) 0.193(18) 0.198(15) 0.001(13) 0.015(12) 0.037(13)
O8W 0.30(3) 0.25(2) 0.102(11) 0.036(12) -0.020(14) -0.054(19)
O7W 0.043(13) 0.051(13) 0.14(2) 0.033(14) -0.029(14) 0.002(10)
O6W 0.15(3) 0.084(18) 0.088(16) -0.013(14) -0.068(17) -0.004(16)
O5W 0.26(3) 0.22(2) 0.28(2) -0.074(18) -0.02(2) -0.13(2)

loop_
_atom_type_symbol
_atom_type_description
_atom_type_scat_dispersion_real
_atom_type_scat_dispersion_imag
_atom_type_scat_source
C C 0.0033 0.0016 'International Tables Vol C Tables 4.2.6.8 and 6.1.1.4'
H H 0.0000 0.0000 'International Tables Vol C Tables 4.2.6.8 and 6.1.1.4'
N N 0.0061 0.0033 'International Tables Vol C Tables 4.2.6.8 and 6.1.1.4'
O O 0.0106 0.0060 'International Tables Vol C Tables 4.2.6.8 and 6.1.1.4'
Zn Zn 0.2839 1.4301 'International Tables Vol C Tables 4.2.6.8 and 6.1.1.4'
Tb Tb -0.1723 4.1537 'International Tables Vol C Tables 4.2.6.8 and 6.1.1.4'

loop_
_geom_angle_atom_site_label_1
_geom_angle_atom_site_label_2
_geom_angle_atom_site_label_3
_geom_angle
_geom_angle_site_symmetry_1
_geom_angle_site_symmetry_3
O1 Tb1 O1 83.8(5) 7_565 .
O1 Tb1 O4 79.1(4) 7_565 4
O1 Tb1 O4 130.6(4) . 4
O1 Tb1 O4 130.6(4) 7_565 6_656
O1 Tb1 O4 79.1(4) . 6_656
O4 Tb1 O4 77.9(5) 4 6_656
O1 Tb1 O6 93.4(4) 7_565 4
O1 Tb1 O6 152.4(4) . 4
O4 Tb1 O6 75.1(3) 4 4
O4 Tb1 O6 121.4(3) 6_656 4
O1 Tb1 O6 152.4(4) 7_565 6_656
O1 Tb1 O6 93.4(4) . 6_656
O4 Tb1 O6 121.4(3) 4 6_656
O4 Tb1 O6 75.1(3) 6_656 6_656
O6 Tb1 O6 76.6(5) 4 6_656
O1 Tb1 O1W 76.8(4) 7_565 .
O1 Tb1 O1W 76.8(4) . .
O4 Tb1 O1W 140.7(3) 4 .
O4 Tb1 O1W 140.7(3) 6_656 .
O6 Tb1 O1W 75.9(4) 4 .
O6 Tb1 O1W 75.9(4) 6_656 .
O13 Tb2 O7 84.7(3) 2 .
O13 Tb2 O9 80.2(3) 2 .
O7 Tb2 O9 78.0(3) . .
O13 Tb2 O3W 118.4(4) 2 .
O7 Tb2 O3W 130.1(3) . .
O9 Tb2 O3W 144.7(3) . .
O13 Tb2 O2W 80.9(4) 2 .
O7 Tb2 O2W 73.3(3) . .
O9 Tb2 O2W 146.9(3) . .
O3W Tb2 O2W 68.4(3) . .
O13 Tb2 O12 75.7(3) 2 2
O7 Tb2 O12 150.9(3) . 2
O9 Tb2 O12 77.7(3) . 2
O3W Tb2 O12 78.7(3) . 2
O2W Tb2 O12 123.1(3) . 2
O13 Tb2 O12 137.3(3) 2 6_657
O7 Tb2 O12 123.5(3) . 6_657
O9 Tb2 O12 76.2(2) . 6_657
O3W Tb2 O12 70.1(3) . 6_657
O2W Tb2 O12 134.2(3) . 6_657
O12 Tb2 O12 64.8(3) 2 6_657
O13 Tb2 O11 157.6(3) 2 6_657
O7 Tb2 O11 76.6(3) . 6_657
O9 Tb2 O11 83.9(3) . 6_657
O3W Tb2 O11 83.5(4) . 6_657
O2W Tb2 O11 104.9(4) . 6_657
O12 Tb2 O11 116.1(2) 2 6_657
O12 Tb2 O11 51.4(2) 6_657 6_657
O13 Tb2 C17 157.2(4) 2 6_657
O7 Tb2 C17 100.8(3) . 6_657
O9 Tb2 C17 79.4(3) . 6_657
O3W Tb2 C17 74.8(3) . 6_657
O2W Tb2 C17 121.8(4) . 6_657
O12 Tb2 C17 90.1(3) 2 6_657
O12 Tb2 C17 25.3(3) 6_657 6_657
O11 Tb2 C17 26.2(3) 6_657 6_657
N1 Zn1 N2 100.2(4) . .
N1 Zn1 N7 151.4(4) . 5_656
N2 Zn1 N7 107.9(4) . 5_656
N1 Zn1 O14 93.1(4) . 5_656
N2 Zn1 O14 98.8(3) . 5_656
N7 Zn1 O14 77.6(3) 5_656 5_656
N1 Zn1 O3 90.4(4) . .
N2 Zn1 O3 78.0(3) . .
N7 Zn1 O3 100.5(3) 5_656 .
O14 Zn1 O3 175.7(3) 5_656 .
N1 Zn1 O2 74.5(4) . .
N2 Zn1 O2 160.1(4) . .
N7 Zn1 O2 80.7(4) 5_656 .
O14 Zn1 O2 100.6(4) 5_656 .
O3 Zn1 O2 82.8(4) . .
O4W Zn2 N3 119.1(6) . .
O4W Zn2 N4 117.6(6) . .
N3 Zn2 N4 123.2(4) . .
O4W Zn2 O5 93.2(5) . .
N3 Zn2 O5 79.4(4) . .
N4 Zn2 O5 99.6(4) . .
O4W Zn2 O8 92.1(5) . .
N3 Zn2 O8 96.3(4) . .
N4 Zn2 O8 79.6(4) . .
O5 Zn2 O8 174.3(4) . .
N6 Zn3 N5 128.1(4) . .
N6 Zn3 N8 125.7(4) . .
N5 Zn3 N8 106.1(4) . .
N6 Zn3 O10 99.1(4) . .
N5 Zn3 O10 80.0(3) . .
N8 Zn3 O10 92.5(3) . .
N6 Zn3 O11 77.0(3) . .
N5 Zn3 O11 102.4(3) . .
N8 Zn3 O11 89.9(3) . .
O10 Zn3 O11 176.1(3) . .
C1 O1 Tb1 149.5(11) . .
C1 O2 Zn1 113.0(10) . .
C5 O3 Zn1 115.2(7) . .
C5 O4 Tb1 147.2(8) . 6_556
C8 O5 Zn2 115.6(9) . .
C8 O6 Tb1 141.7(10) . 6_556
C11 O7 Tb2 138.2(7) . .
C11 O8 Zn2 114.3(8) . .
C14 O9 Tb2 139.3(7) . .
C14 O10 Zn3 115.0(7) . .
C17 O11 Zn3 110.6(7) . .
C17 O11 Tb2 92.3(6) . 6_557
Zn3 O11 Tb2 154.3(3) . 6_557
C17 O12 Tb2 148.9(7) . 2_554
C17 O12 Tb2 95.8(7) . 6_557
Tb2 O12 Tb2 115.2(3) 2_554 6_557
C20 O13 Tb2 148.2(8) . 2_554
C20 O14 Zn1 113.8(8) . 5_656
C2 N1 C3 107.1(14) . .
C2 N1 Zn1 115.6(10) . .
C3 N1 Zn1 132.4(11) . .
C9 N2 C6 106.0(10) . .
C9 N2 Zn1 141.4(9) . .
C6 N2 Zn1 112.6(7) . .
C9 N3 C7 105.6(10) . .
C9 N3 Zn2 139.8(8) . .
C7 N3 Zn2 113.6(8) . .
C15 N4 C12 105.8(10) . .
C15 N4 Zn2 141.8(8) . .
C12 N4 Zn2 112.4(8) . .
C15 N5 C13 105.1(10) . .
C15 N5 Zn3 142.0(8) . .
C13 N5 Zn3 112.9(8) . .
C21 N6 C18 105.7(9) . .
C21 N6 Zn3 137.7(8) . .
C18 N6 Zn3 116.0(7) . .
C21 N7 C19 105.9(10) . .
C21 N7 Zn1 138.3(8) . 5_656
C19 N7 Zn1 112.4(8) . 5_656
O2 C1 O1 122.0(14) . .
O2 C1 C2 113.1(14) . .
O1 C1 C2 124.8(14) . .
N1 C2 C2 107.3(8) . 7_565
N1 C2 C1 119.3(13) . .
C2 C2 C1 133.3(8) 7_565 .
N1 C3 N1 111.2(19) 7_565 .
N1 C3 C4 124.4(9) 7_565 .
N1 C3 C4 124.4(9) . .
C3 C4 H4A 109.5 . .
C3 C4 H4B 109.5 . .
H4A C4 H4B 109.5 . .
C3 C4 H4C 109.5 . .
H4A C4 H4C 109.5 . .
H4B C4 H4C 109.5 . .
O4 C5 O3 124.4(11) . .
O4 C5 C6 121.2(12) . .
O3 C5 C6 114.2(11) . .
C7 C6 N2 108.6(10) . .
C7 C6 C5 133.0(12) . .
N2 C6 C5 118.4(11) . .
C6 C7 N3 108.0(11) . .
C6 C7 C8 135.0(11) . .
N3 C7 C8 116.5(11) . .
O6 C8 O5 124.1(14) . .
O6 C8 C7 121.0(13) . .
O5 C8 C7 114.9(11) . .
N2 C9 N3 111.8(10) . .
N2 C9 C10 124.2(12) . .
N3 C9 C10 124.0(11) . .
C9 C10 H10A 109.5 . .
C9 C10 H10B 109.5 . .
H10A C10 H10B 109.5 . .
C9 C10 H10C 109.5 . .
H10A C10 H10C 109.5 . .
H10B C10 H10C 109.5 . .
O8 C11 O7 123.3(11) . .
O8 C11 C12 116.0(11) . .
O7 C11 C12 120.7(11) . .
C13 C12 N4 107.1(10) . .
C13 C12 C11 135.2(11) . .
N4 C12 C11 117.6(11) . .
C12 C13 N5 108.3(10) . .
C12 C13 C14 135.1(11) . .
N5 C13 C14 116.6(11) . .
O9 C14 O10 122.6(11) . .
O9 C14 C13 122.0(11) . .
O10 C14 C13 115.4(10) . .
N5 C15 N4 113.8(10) . .
N5 C15 C16 124.2(12) . .
N4 C15 C16 122.1(12) . .
C15 C16 H16A 109.5 . .
C15 C16 H16B 109.5 . .
H16A C16 H16B 109.5 . .
C15 C16 H16C 109.5 . .
H16A C16 H16C 109.5 . .
H16B C16 H16C 109.5 . .
O12 C17 O11 120.4(10) . .
O12 C17 C18 123.8(10) . .
O11 C17 C18 115.7(10) . .
O12 C17 Tb2 58.9(6) . 6_557
O11 C17 Tb2 61.6(6) . 6_557
C18 C17 Tb2 175.4(9) . 6_557
C19 C18 N6 106.3(10) . .
C19 C18 C17 135.1(11) . .
N6 C18 C17 118.3(10) . .
N7 C19 C18 108.8(10) . .
N7 C19 C20 116.9(11) . .
C18 C19 C20 134.3(11) . .
O14 C20 O13 123.2(11) . .
O14 C20 C19 117.7(11) . .
O13 C20 C19 119.0(12) . .
N6 C21 N7 113.3(10) . .
N6 C21 C22 124.3(12) . .
N7 C21 C22 122.3(12) . .
C21 C22 H22A 109.5 . .
C21 C22 H22B 109.5 . .
H22A C22 H22B 109.5 . .
C21 C22 H22C 109.5 . .
H22A C22 H22C 109.5 . .
H22B C22 H22C 109.5 . .
C23 N8 C27 120.0 . .
C23 N8 Zn3 114.6(5) . .
C27 N8 Zn3 125.2(5) . .
C24 C23 N8 120.0 . .
C24 C23 H23 120.0 . .
N8 C23 H23 120.0 . .
C25 C24 C23 120.0 . .
C25 C24 H24 120.0 . .
C23 C24 H24 120.0 . .
C26 C25 C24 120.0 . .
C26 C25 C30 119.3(8) . .
C24 C25 C30 120.7(8) . .
C25 C26 C27 120.0 . .
C25 C26 H26 120.0 . .
C27 C26 H26 120.0 . .
C26 C27 N8 120.0 . .
C26 C27 H27 120.0 . .
N8 C27 H27 120.0 . .
C28 N9 C32 120.0 . .
N9 C28 C29 120.0 . .
N9 C28 H28 120.0 . .
C29 C28 H28 120.0 . .
C30 C29 C28 120.0 . .
C30 C29 H29 120.0 . .
C28 C29 H29 120.0 . .
C29 C30 C31 120.0 . .
C29 C30 C25 118.1(9) . .
C31 C30 C25 121.9(9) . .
C30 C31 C32 120.0 . .
C30 C31 H31 120.0 . .
C32 C31 H31 120.0 . .
C31 C32 N9 120.0 . .
C31 C32 H32 120.0 . .
N9 C32 H32 120.0 . .

loop_
_geom_bond_atom_site_label_1
_geom_bond_atom_site_label_2
_geom_bond_distance
_geom_bond_site_symmetry_2
Tb1 O1 2.230(10) 7_565
Tb1 O1 2.230(10) .
Tb1 O4 2.290(9) 4
Tb1 O4 2.290(9) 6_656
Tb1 O6 2.332(9) 4
Tb1 O6 2.332(9) 6_656
Tb1 O1W 2.462(15) .
Tb2 O13 2.250(8) 2
Tb2 O7 2.253(7) .
Tb2 O9 2.335(7) .
Tb2 O3W 2.356(8) .
Tb2 O2W 2.384(9) .
Tb2 O12 2.410(7) 2
Tb2 O12 2.496(7) 6_657
Tb2 O11 2.552(7) 6_657
Tb2 C17 2.900(11) 6_657
Zn1 N1 2.037(12) .
Zn1 N2 2.077(10) .
Zn1 N7 2.080(10) 5_656
Zn1 O14 2.157(8) 5_656
Zn1 O3 2.167(8) .
Zn1 O2 2.270(10) .
Zn2 O4W 2.007(12) .
Zn2 N3 2.011(10) .
Zn2 N4 2.018(10) .
Zn2 O5 2.110(9) .
Zn2 O8 2.143(8) .
Zn3 N6 1.981(10) .
Zn3 N5 2.002(10) .
Zn3 N8 2.043(6) .
Zn3 O10 2.129(7) .
Zn3 O11 2.300(7) .
O1 C1 1.251(16) .
O2 C1 1.237(16) .
O3 C5 1.282(14) .
O4 C5 1.229(14) .
O4 Tb1 2.290(9) 6_556
O5 C8 1.265(15) .
O6 C8 1.203(14) .
O6 Tb1 2.332(9) 6_556
O7 C11 1.259(13) .
O8 C11 1.252(14) .
O9 C14 1.247(12) .
O10 C14 1.250(13) .
O11 C17 1.279(13) .
O11 Tb2 2.552(7) 6_557
O12 C17 1.244(12) .
O12 Tb2 2.410(7) 2_554
O12 Tb2 2.496(7) 6_557
O13 C20 1.271(14) .
O13 Tb2 2.250(8) 2_554
O14 C20 1.244(14) .
O14 Zn1 2.157(8) 5_656
N1 C2 1.271(15) .
N1 C3 1.319(15) .
N2 C9 1.323(14) .
N2 C6 1.381(14) .
N3 C9 1.355(15) .
N3 C7 1.376(14) .
N4 C15 1.323(14) .
N4 C12 1.388(13) .
N5 C15 1.311(14) .
N5 C13 1.393(13) .
N6 C21 1.323(15) .
N6 C18 1.401(13) .
N7 C21 1.342(14) .
N7 C19 1.354(13) .
N7 Zn1 2.080(10) 5_656
C1 C2 1.505(19) .
C2 C2 1.42(3) 7_565
C3 N1 1.319(15) 7_565
C3 C4 1.51(3) .
C4 H4A 0.9600 .
C4 H4B 0.9600 .
C4 H4C 0.9600 .
C5 C6 1.481(16) .
C6 C7 1.352(16) .
C7 C8 1.486(18) .
C9 C10 1.511(16) .
C10 H10A 0.9600 .
C10 H10B 0.9600 .
C10 H10C 0.9600 .
C11 C12 1.471(16) .
C12 C13 1.362(16) .
C13 C14 1.496(15) .
C15 C16 1.453(16) .
C16 H16A 0.9600 .
C16 H16B 0.9600 .
C16 H16C 0.9600 .
C17 C18 1.445(15) .
C17 Tb2 2.900(11) 6_557
C18 C19 1.395(16) .
C19 C20 1.462(15) .
C21 C22 1.504(16) .
C22 H22A 0.9600 .
C22 H22B 0.9600 .
C22 H22C 0.9600 .
N8 C23 1.3900 .
N8 C27 1.3900 .
C23 C24 1.3900 .
C23 H23 0.9300 .
C24 C25 1.3900 .
C24 H24 0.9300 .
C25 C26 1.3900 .
C25 C30 1.517(9) .
C26 C27 1.3900 .
C26 H26 0.9300 .
C27 H27 0.9300 .
N9 C28 1.3900 .
N9 C32 1.3900 .
C28 C29 1.3900 .
C28 H28 0.9300 .
C29 C30 1.3900 .
C29 H29 0.9300 .
C30 C31 1.3900 .
C31 C32 1.3900 .
C31 H31 0.9300 .
C32 H32 0.9300 .
O7W O6W 1.23(3) .

loop_
_geom_torsion_atom_site_label_1
_geom_torsion_atom_site_label_2
_geom_torsion_atom_site_label_3
_geom_torsion_atom_site_label_4
_geom_torsion
_geom_torsion_site_symmetry_1
_geom_torsion_site_symmetry_4
O1 Tb1 O1 C1 -10(3) 7_565 .
O4 Tb1 O1 C1 60(2) 4 .
O4 Tb1 O1 C1 123(2) 6_656 .
O6 Tb1 O1 C1 -96(3) 4 .
O6 Tb1 O1 C1 -163(2) 6_656 .
O1W Tb1 O1 C1 -88(2) . .
N1 Zn1 O2 C1 -17.3(12) . .
N2 Zn1 O2 C1 59.4(18) . .
N7 Zn1 O2 C1 177.0(12) 5_656 .
O14 Zn1 O2 C1 -107.5(12) 5_656 .
O3 Zn1 O2 C1 75.1(12) . .
N1 Zn1 O3 C5 -89.9(9) . .
N2 Zn1 O3 C5 10.4(9) . .
N7 Zn1 O3 C5 116.7(9) 5_656 .
O14 Zn1 O3 C5 54(5) 5_656 .
O2 Zn1 O3 C5 -164.2(9) . .
O4W Zn2 O5 C8 120.7(11) . .
N3 Zn2 O5 C8 1.7(10) . .
N4 Zn2 O5 C8 -120.6(10) . .
O8 Zn2 O5 C8 -39(4) . .
O13 Tb2 O7 C11 -14.6(12) 2 .
O9 Tb2 O7 C11 66.5(12) . .
O3W Tb2 O7 C11 -137.8(12) . .
O2W Tb2 O7 C11 -96.7(12) . .
O12 Tb2 O7 C11 32.7(15) 2 .
O12 Tb2 O7 C11 130.8(12) 6_657 .
O11 Tb2 O7 C11 152.9(12) 6_657 .
C17 Tb2 O7 C11 143.1(12) 6_657 .
O4W Zn2 O8 C11 120.7(10) . .
N3 Zn2 O8 C11 -119.7(9) . .
N4 Zn2 O8 C11 3.1(9) . .
O5 Zn2 O8 C11 -80(4) . .
O13 Tb2 O9 C14 30.0(11) 2 .
O7 Tb2 O9 C14 -56.6(11) . .
O3W Tb2 O9 C14 156.4(11) . .
O2W Tb2 O9 C14 -26.1(14) . .
O12 Tb2 O9 C14 107.4(11) 2 .
O12 Tb2 O9 C14 174.1(11) 6_657 .
O11 Tb2 O9 C14 -134.2(11) 6_657 .
C17 Tb2 O9 C14 -160.2(11) 6_657 .
N6 Zn3 O10 C14 125.4(8) . .
N5 Zn3 O10 C14 -1.8(8) . .
N8 Zn3 O10 C14 -107.8(8) . .
O11 Zn3 O10 C14 126(4) . .
N6 Zn3 O11 C17 13.7(7) . .
N5 Zn3 O11 C17 140.3(8) . .
N8 Zn3 O11 C17 -113.2(8) . .
O10 Zn3 O11 C17 13(5) . .
N6 Zn3 O11 Tb2 164.7(9) . 6_557
N5 Zn3 O11 Tb2 -68.6(9) . 6_557
N8 Zn3 O11 Tb2 37.9(9) . 6_557
O10 Zn3 O11 Tb2 164(4) . 6_557
N2 Zn1 N1 C2 -142.0(11) . .
N7 Zn1 N1 C2 49.1(15) 5_656 .
O14 Zn1 N1 C2 118.5(11) 5_656 .
O3 Zn1 N1 C2 -64.0(11) . .
O2 Zn1 N1 C2 18.4(11) . .
N2 Zn1 N1 C3 9.7(19) . .
N7 Zn1 N1 C3 -159.3(17) 5_656 .
O14 Zn1 N1 C3 -89.9(18) 5_656 .
O3 Zn1 N1 C3 87.6(18) . .
O2 Zn1 N1 C3 170.0(19) . .
N1 Zn1 N2 C9 -96.3(15) . .
N7 Zn1 N2 C9 78.2(15) 5_656 .
O14 Zn1 N2 C9 -1.6(15) 5_656 .
O3 Zn1 N2 C9 175.4(15) . .
O2 Zn1 N2 C9 -168.6(13) . .
N1 Zn1 N2 C6 83.8(9) . .
N7 Zn1 N2 C6 -101.7(8) 5_656 .
O14 Zn1 N2 C6 178.6(8) 5_656 .
O3 Zn1 N2 C6 -4.4(8) . .
O2 Zn1 N2 C6 11.5(17) . .
O4W Zn2 N3 C9 103.1(15) . .
N4 Zn2 N3 C9 -74.5(15) . .
O5 Zn2 N3 C9 -169.1(15) . .
O8 Zn2 N3 C9 7.1(15) . .
O4W Zn2 N3 C7 -90.4(10) . .
N4 Zn2 N3 C7 92.0(9) . .
O5 Zn2 N3 C7 -2.6(8) . .
O8 Zn2 N3 C7 173.6(8) . .
O4W Zn2 N4 C15 93.5(14) . .
N3 Zn2 N4 C15 -88.9(14) . .
O5 Zn2 N4 C15 -5.3(13) . .
O8 Zn2 N4 C15 -179.5(13) . .
O4W Zn2 N4 C12 -88.3(9) . .
N3 Zn2 N4 C12 89.3(8) . .
O5 Zn2 N4 C12 172.9(7) . .
O8 Zn2 N4 C12 -1.4(7) . .
N6 Zn3 N5 C15 88.1(14) . .
N8 Zn3 N5 C15 -88.4(13) . .
O10 Zn3 N5 C15 -178.1(13) . .
O11 Zn3 N5 C15 5.0(13) . .
N6 Zn3 N5 C13 -91.3(8) . .
N8 Zn3 N5 C13 92.2(7) . .
O10 Zn3 N5 C13 2.5(7) . .
O11 Zn3 N5 C13 -174.3(7) . .
N5 Zn3 N6 C21 87.1(14) . .
N8 Zn3 N6 C21 -97.0(13) . .
O10 Zn3 N6 C21 2.7(13) . .
O11 Zn3 N6 C21 -177.3(14) . .
N5 Zn3 N6 C18 -103.4(8) . .
N8 Zn3 N6 C18 72.5(9) . .
O10 Zn3 N6 C18 172.2(8) . .
O11 Zn3 N6 C18 -7.7(8) . .
Zn1 O2 C1 O1 -164.2(13) . .
Zn1 O2 C1 C2 12.8(17) . .
Tb1 O1 C1 O2 -178.3(15) . .
Tb1 O1 C1 C2 5(3) . .
C3 N1 C2 C2 -0.4(16) . 7_565
Zn1 N1 C2 C2 158.0(5) . 7_565
C3 N1 C2 C1 -177.3(17) . .
Zn1 N1 C2 C1 -18.9(18) . .
O2 C1 C2 N1 3(2) . .
O1 C1 C2 N1 179.7(16) . .
O2 C1 C2 C2 -173.3(9) . 7_565
O1 C1 C2 C2 4(2) . 7_565
C2 N1 C3 N1 1(3) . 7_565
Zn1 N1 C3 N1 -152.7(9) . 7_565
C2 N1 C3 C4 -177(2) . .
Zn1 N1 C3 C4 29(4) . .
Tb1 O4 C5 O3 -154.5(11) 6_556 .
Tb1 O4 C5 C6 30(2) 6_556 .
Zn1 O3 C5 O4 171.0(10) . .
Zn1 O3 C5 C6 -13.6(13) . .
C9 N2 C6 C7 -1.8(14) . .
Zn1 N2 C6 C7 178.1(8) . .
C9 N2 C6 C5 179.1(11) . .
Zn1 N2 C6 C5 -1.0(14) . .
O4 C5 C6 C7 7(2) . .
O3 C5 C6 C7 -168.8(13) . .
O4 C5 C6 N2 -174.4(12) . .
O3 C5 C6 N2 10.1(17) . .
N2 C6 C7 N3 0.2(14) . .
C5 C6 C7 N3 179.2(13) . .
N2 C6 C7 C8 -170.8(14) . .
C5 C6 C7 C8 8(3) . .
C9 N3 C7 C6 1.5(14) . .
Zn2 N3 C7 C6 -169.6(8) . .
C9 N3 C7 C8 174.3(12) . .
Zn2 N3 C7 C8 3.3(14) . .
Tb1 O6 C8 O5 138.3(13) 6_556 .
Tb1 O6 C8 C7 -43(2) 6_556 .
Zn2 O5 C8 O6 178.3(12) . .
Zn2 O5 C8 C7 -0.4(16) . .
C6 C7 C8 O6 -10(3) . .
N3 C7 C8 O6 179.4(13) . .
C6 C7 C8 O5 168.4(14) . .
N3 C7 C8 O5 -1.9(19) . .
C6 N2 C9 N3 2.8(15) . .
Zn1 N2 C9 N3 -177.1(10) . .
C6 N2 C9 C10 -174.4(13) . .
Zn1 N2 C9 C10 6(2) . .
C7 N3 C9 N2 -2.7(15) . .
Zn2 N3 C9 N2 164.5(10) . .
C7 N3 C9 C10 174.5(13) . .
Zn2 N3 C9 C10 -18(2) . .
Zn2 O8 C11 O7 174.6(9) . .
Zn2 O8 C11 C12 -3.9(13) . .
Tb2 O7 C11 O8 129.4(11) . .
Tb2 O7 C11 C12 -52.1(17) . .
C15 N4 C12 C13 1.8(12) . .
Zn2 N4 C12 C13 -177.0(7) . .
C15 N4 C12 C11 178.7(10) . .
Zn2 N4 C12 C11 -0.1(12) . .
O8 C11 C12 C13 178.6(12) . .
O7 C11 C12 C13 0(2) . .
O8 C11 C12 N4 2.9(15) . .
O7 C11 C12 N4 -175.7(10) . .
N4 C12 C13 N5 -0.8(12) . .
C11 C12 C13 N5 -176.9(11) . .
N4 C12 C13 C14 -178.2(11) . .
C11 C12 C13 C14 6(2) . .
C15 N5 C13 C12 -0.5(12) . .
Zn3 N5 C13 C12 179.1(7) . .
C15 N5 C13 C14 177.5(9) . .
Zn3 N5 C13 C14 -2.9(11) . .
Tb2 O9 C14 O10 -142.4(9) . .
Tb2 O9 C14 C13 39.0(16) . .
Zn3 O10 C14 O9 -178.0(8) . .
Zn3 O10 C14 C13 0.8(12) . .
C12 C13 C14 O9 -2.6(19) . .
N5 C13 C14 O9 -179.8(10) . .
C12 C13 C14 O10 178.7(12) . .
N5 C13 C14 O10 1.4(14) . .
C13 N5 C15 N4 1.8(13) . .
Zn3 N5 C15 N4 -177.6(9) . .
C13 N5 C15 C16 -177.3(11) . .
Zn3 N5 C15 C16 3(2) . .
C12 N4 C15 N5 -2.3(13) . .
Zn2 N4 C15 N5 176.0(9) . .
C12 N4 C15 C16 176.8(11) . .
Zn2 N4 C15 C16 -5(2) . .
Tb2 O12 C17 O11 -172.6(8) 2_554 .
Tb2 O12 C17 O11 2.3(11) 6_557 .
Tb2 O12 C17 C18 9(2) 2_554 .
Tb2 O12 C17 C18 -175.5(10) 6_557 .
Tb2 O12 C17 Tb2 -175.0(14) 2_554 6_557
Zn3 O11 C17 O12 165.6(8) . .
Tb2 O11 C17 O12 -2.3(11) 6_557 .
Zn3 O11 C17 C18 -16.4(12) . .
Tb2 O11 C17 C18 175.8(9) 6_557 .
Zn3 O11 C17 Tb2 167.8(6) . 6_557
C21 N6 C18 C19 0.0(13) . .
Zn3 N6 C18 C19 -172.7(7) . .
C21 N6 C18 C17 174.7(11) . .
Zn3 N6 C18 C17 2.0(14) . .
O12 C17 C18 C19 2(2) . .
O11 C17 C18 C19 -176.1(12) . .
Tb2 C17 C18 C19 -122(9) 6_557 .
O12 C17 C18 N6 -170.9(10) . .
O11 C17 C18 N6 11.1(16) . .
Tb2 C17 C18 N6 65(10) 6_557 .
C21 N7 C19 C18 2.8(13) . .
Zn1 N7 C19 C18 166.1(8) 5_656 .
C21 N7 C19 C20 -175.0(10) . .
Zn1 N7 C19 C20 -11.7(13) 5_656 .
N6 C18 C19 N7 -1.8(13) . .
C17 C18 C19 N7 -175.2(13) . .
N6 C18 C19 C20 175.5(12) . .
C17 C18 C19 C20 2(2) . .
Zn1 O14 C20 O13 -177.3(10) 5_656 .
Zn1 O14 C20 C19 6.2(14) 5_656 .
Tb2 O13 C20 O14 125.1(14) 2_554 .
Tb2 O13 C20 C19 -58(2) 2_554 .
N7 C19 C20 O14 3.7(17) . .
C18 C19 C20 O14 -173.4(12) . .
N7 C19 C20 O13 -173.0(11) . .
C18 C19 C20 O13 10(2) . .
C18 N6 C21 N7 1.9(14) . .
Zn3 N6 C21 N7 172.1(9) . .
C18 N6 C21 C22 177.5(12) . .
Zn3 N6 C21 C22 -12(2) . .
C19 N7 C21 N6 -3.0(15) . .
Zn1 N7 C21 N6 -159.3(9) 5_656 .
C19 N7 C21 C22 -178.7(12) . .
Zn1 N7 C21 C22 25(2) 5_656 .
N6 Zn3 N8 C23 160.2(5) . .
N5 Zn3 N8 C23 -23.2(5) . .
O10 Zn3 N8 C23 57.2(4) . .
O11 Zn3 N8 C23 -126.0(4) . .
N6 Zn3 N8 C27 -23.8(7) . .
N5 Zn3 N8 C27 152.8(5) . .
O10 Zn3 N8 C27 -126.8(5) . .
O11 Zn3 N8 C27 50.0(5) . .
C27 N8 C23 C24 0.0 . .
Zn3 N8 C23 C24 176.2(5) . .
N8 C23 C24 C25 0.0 . .
C23 C24 C25 C26 0.0 . .
C23 C24 C25 C30 -179.4(8) . .
C24 C25 C26 C27 0.0 . .
C30 C25 C26 C27 179.4(8) . .
C25 C26 C27 N8 0.0 . .
C23 N8 C27 C26 0.0 . .
Zn3 N8 C27 C26 -175.8(5) . .
C32 N9 C28 C29 0.0 . .
N9 C28 C29 C30 0.0 . .
C28 C29 C30 C31 0.0 . .
C28 C29 C30 C25 178.8(8) . .
C26 C25 C30 C29 -170.7(5) . .
C24 C25 C30 C29 8.7(9) . .
C26 C25 C30 C31 8.0(10) . .
C24 C25 C30 C31 -172.5(5) . .
C29 C30 C31 C32 0.0 . .
C25 C30 C31 C32 -178.7(8) . .
C30 C31 C32 N9 0.0 . .
C28 N9 C32 C31 0.0 . .
